data_4065801
loop_
_publ_author_name
'Chiu, Wai-Hang'
'Zhang, Qian-Feng'
'Williams, Ian D.'
'Leung, Wa-Hung'

_publ_section_title
;
 Addition of Dimethyl Acetylenedicarboxylate to the [WSe4]2&#x2212;Anion
;
_journal_issue 11
_journal_name_full Organometallics
_journal_page_first 2631
_journal_paper_doi 10.1021/om100142d
_journal_volume 29
_journal_year 2010
_chemical_formula_sum 'C28 H52 N2 O8 Se5 W'
_chemical_formula_weight 1123.37
_chemical_name_systematic
; 
 ? 
;
_space_group_IT_number 61
_symmetry_cell_setting orthorhombic
_symmetry_space_group_name_Hall '-P 2ac 2ab'
_symmetry_space_group_name_H-M 'P b c a'
_atom_sites_solution_hydrogens geom
_atom_sites_solution_primary direct
_atom_sites_solution_secondary difmap
_audit_creation_method SHELXL-97
_cell_angle_alpha 90.00
_cell_angle_beta 90.00
_cell_angle_gamma 90.00
_cell_formula_units_Z 8
_cell_length_a 12.903(3)
_cell_length_b 18.625(5)
_cell_length_c 31.683(8)
_cell_measurement_reflns_used 1531
_cell_measurement_temperature 100(2)
_cell_measurement_theta_max 19.00
_cell_measurement_theta_min 2.18
_cell_volume 7614(3)
_computing_cell_refinement 'Bruker SMART'
_computing_data_collection 'Bruker SMART'
_computing_data_reduction 'Bruker SAINT'
_computing_molecular_graphics 'Bruker SHELXTL'
_computing_publication_material 'Bruker SHELXTL'
_computing_structure_refinement 'SHELXL-97 (Sheldrick, 1997)'
_computing_structure_solution 'SHELXS-97 (Sheldrick, 1990)'
_diffrn_ambient_temperature 100(2)
_diffrn_measured_fraction_theta_full 0.987
_diffrn_measured_fraction_theta_max 0.986
_diffrn_measurement_device_type 'CCD area detector'
_diffrn_measurement_method 'phi and omega scans'
_diffrn_radiation_monochromator graphite
_diffrn_radiation_source 'fine-focus sealed tube'
_diffrn_radiation_type MoK\a
_diffrn_radiation_wavelength 0.71073
_diffrn_reflns_av_R_equivalents 0.0560
_diffrn_reflns_av_sigmaI/netI 0.0689
_diffrn_reflns_limit_h_max 13
_diffrn_reflns_limit_h_min -15
_diffrn_reflns_limit_k_max 22
_diffrn_reflns_limit_k_min -13
_diffrn_reflns_limit_l_max 38
_diffrn_reflns_limit_l_min -38
_diffrn_reflns_number 30949
_diffrn_reflns_theta_full 25.00
_diffrn_reflns_theta_max 25.50
_diffrn_reflns_theta_min 2.19
_exptl_absorpt_coefficient_mu 7.860
_exptl_absorpt_correction_T_max 1.00
_exptl_absorpt_correction_T_min 0.74
_exptl_absorpt_correction_type multi-scan
_exptl_absorpt_process_details SADABS
_exptl_crystal_colour red
_exptl_crystal_density_diffrn 1.960
_exptl_crystal_density_method 'not measured'
_exptl_crystal_description plate
_exptl_crystal_F_000 4336
_exptl_crystal_size_max 0.10
_exptl_crystal_size_mid 0.04
_exptl_crystal_size_min 0.01
_refine_diff_density_max 1.623
_refine_diff_density_min -0.932
_refine_diff_density_rms 0.178
_refine_ls_extinction_method none
_refine_ls_goodness_of_fit_ref 0.972
_refine_ls_hydrogen_treatment constr
_refine_ls_matrix_type full
_refine_ls_number_parameters 401
_refine_ls_number_reflns 7001
_refine_ls_number_restraints 0
_refine_ls_restrained_S_all 0.972
_refine_ls_R_factor_all 0.0620
_refine_ls_R_factor_gt 0.0585
_refine_ls_shift/su_max 0.001
_refine_ls_shift/su_mean 0.000
_refine_ls_structure_factor_coef Fsqd
_refine_ls_weighting_details 'calc w=1/[\s^2^(Fo^2^)+(0.0130P)^2^+0.0000P] where P=(Fo^2^+2Fc^2^)/3'
_refine_ls_weighting_scheme calc
_refine_ls_wR_factor_gt 0.0816
_refine_ls_wR_factor_ref 0.0918
_reflns_number_gt 3883
_reflns_number_total 7001
_reflns_threshold_expression >2sigma(I)
_cod_data_source_file om100142d_si_001.cif
_cod_data_source_block Complex_2_win10
_cod_depositor_comments
;
The following automatic conversions were performed:

'_symmetry_cell_setting' value 'Orthorhombic' changed to
'orthorhombic' according to
/home/saulius/struct/CIF-dictionaries/cif_core.dic dictionary named
'cif_core.dic' version 2.4.1 from 2010-06-29.

Automatic conversion script
Id: cif_fix_values 1715 2011-07-08 13:25:40Z adriana 
;
_cod_original_sg_symbol_H-M Pbca
_cod_database_code 4065801

loop_
_symmetry_equiv_pos_as_xyz
'x, y, z'
'-x+1/2, -y, z+1/2'
'-x, y+1/2, -z+1/2'
'x+1/2, -y+1/2, -z'
'-x, -y, -z'
'x-1/2, y, -z-1/2'
'x, -y-1/2, z-1/2'
'-x-1/2, y-1/2, z'

loop_
_atom_site_label
_atom_site_type_symbol
_atom_site_fract_x
_atom_site_fract_y
_atom_site_fract_z
_atom_site_U_iso_or_equiv
_atom_site_adp_type
_atom_site_occupancy
_atom_site_symmetry_multiplicity
_atom_site_calc_flag
_atom_site_refinement_flags
W1 W 0.61022(3) 0.342276(19) 0.129350(13) 0.03060(12) Uani 1 1 d .
Se1 Se 0.58229(8) 0.23092(5) 0.15773(3) 0.0379(3) Uani 1 1 d .
Se2 Se 0.60653(8) 0.43291(5) 0.18608(3) 0.0363(3) Uani 1 1 d .
Se3 Se 0.43967(8) 0.39233(5) 0.11007(3) 0.0321(3) Uani 1 1 d .
Se4 Se 0.63127(7) 0.33631(5) 0.05227(3) 0.0376(3) Uani 1 1 d .
Se5 Se 0.79955(8) 0.36483(5) 0.12893(4) 0.0430(3) Uani 1 1 d .
O1 O 0.4256(5) 0.4916(4) 0.2556(2) 0.049(2) Uani 1 1 d .
O2 O 0.4577(5) 0.5892(3) 0.2171(2) 0.0415(19) Uani 1 1 d .
O3 O 0.2600(5) 0.5229(4) 0.1829(2) 0.052(2) Uani 1 1 d .
O4 O 0.2512(5) 0.4839(4) 0.1166(2) 0.0457(19) Uani 1 1 d .
O5 O 0.7478(7) 0.3497(6) -0.0340(3) 0.093(3) Uani 1 1 d .
O6 O 0.8864(7) 0.3018(4) -0.0125(2) 0.078(3) Uani 1 1 d .
O7 O 1.0103(6) 0.3024(4) 0.0677(3) 0.062(2) Uani 1 1 d .
O8 O 0.9929(7) 0.4118(5) 0.0468(3) 0.088(3) Uani 1 1 d .
C1 C 0.4495(7) 0.5258(6) 0.2196(3) 0.035(3) Uani 1 1 d .
C2 C 0.4711(8) 0.4739(5) 0.1851(3) 0.030(2) Uani 1 1 d .
C3 C 0.4010(8) 0.4582(5) 0.1542(3) 0.034(2) Uani 1 1 d .
C4 C 0.2974(9) 0.4925(5) 0.1534(4) 0.038(3) Uani 1 1 d .
C5 C 0.8069(10) 0.3331(8) -0.0050(4) 0.073(5) Uani 1 1 d .
C6 C 0.7781(7) 0.3390(5) 0.0408(4) 0.042(3) Uani 1 1 d .
C7 C 0.8441(9) 0.3493(5) 0.0708(4) 0.040(3) Uani 1 1 d .
C8 C 0.9573(10) 0.3573(6) 0.0638(5) 0.082(5) Uani 1 1 d .
C9 C 0.4015(9) 0.5364(5) 0.2919(3) 0.053(3) Uani 1 1 d .
H9A H 0.3965 0.5063 0.3172 0.079 Uiso 1 1 calc R
H9B H 0.3353 0.5609 0.2872 0.079 Uiso 1 1 calc R
H9C H 0.4565 0.5721 0.2958 0.079 Uiso 1 1 calc R
C10 C 0.1505(8) 0.5194(6) 0.1141(4) 0.064(4) Uani 1 1 d .
H10A H 0.1197 0.5105 0.0862 0.095 Uiso 1 1 calc R
H10B H 0.1594 0.5712 0.1182 0.095 Uiso 1 1 calc R
H10C H 0.1046 0.5003 0.1360 0.095 Uiso 1 1 calc R
C11 C 0.9203(10) 0.2969(6) -0.0565(3) 0.078(4) Uani 1 1 d .
H11A H 0.9920 0.2796 -0.0575 0.117 Uiso 1 1 calc R
H11B H 0.9163 0.3444 -0.0697 0.117 Uiso 1 1 calc R
H11C H 0.8754 0.2634 -0.0718 0.117 Uiso 1 1 calc R
C12 C 1.1196(9) 0.3082(7) 0.0542(4) 0.081(4) Uani 1 1 d .
H12A H 1.1543 0.2619 0.0581 0.122 Uiso 1 1 calc R
H12B H 1.1547 0.3449 0.0711 0.122 Uiso 1 1 calc R
H12C H 1.1224 0.3217 0.0243 0.122 Uiso 1 1 calc R
N1 N 0.8279(6) 0.0934(4) 0.0698(3) 0.038(2) Uani 1 1 d .
C21 C 0.8105(9) 0.1141(6) 0.0240(4) 0.060(3) Uani 1 1 d .
H21A H 0.8698 0.1431 0.0139 0.072 Uiso 1 1 calc R
H21B H 0.7472 0.1440 0.0218 0.072 Uiso 1 1 calc R
C22 C 0.7984(10) 0.0462(6) -0.0046(3) 0.077(4) Uani 1 1 d .
H22A H 0.7874 0.0611 -0.0339 0.116 Uiso 1 1 calc R
H22B H 0.7388 0.0179 0.0050 0.116 Uiso 1 1 calc R
H22C H 0.8613 0.0169 -0.0028 0.116 Uiso 1 1 calc R
C23 C 0.9295(8) 0.0521(6) 0.0764(4) 0.064(4) Uani 1 1 d .
H23A H 0.9263 0.0067 0.0601 0.077 Uiso 1 1 calc R
H23B H 0.9358 0.0394 0.1066 0.077 Uiso 1 1 calc R
C24 C 1.0270(8) 0.0941(6) 0.0628(4) 0.060(4) Uani 1 1 d .
H24A H 1.0885 0.0641 0.0672 0.090 Uiso 1 1 calc R
H24B H 1.0330 0.1378 0.0799 0.090 Uiso 1 1 calc R
H24C H 1.0215 0.1070 0.0329 0.090 Uiso 1 1 calc R
C25 C 0.7427(9) 0.0430(5) 0.0850(4) 0.055(3) Uani 1 1 d .
H25A H 0.7490 -0.0027 0.0693 0.066 Uiso 1 1 calc R
H25B H 0.7550 0.0324 0.1152 0.066 Uiso 1 1 calc R
C26 C 0.6326(8) 0.0700(6) 0.0802(4) 0.066(4) Uani 1 1 d .
H26A H 0.5843 0.0340 0.0912 0.098 Uiso 1 1 calc R
H26B H 0.6178 0.0787 0.0503 0.098 Uiso 1 1 calc R
H26C H 0.6243 0.1149 0.0960 0.098 Uiso 1 1 calc R
C27 C 0.8289(9) 0.1636(6) 0.0943(4) 0.058(3) Uani 1 1 d .
H27A H 0.8823 0.1956 0.0821 0.070 Uiso 1 1 calc R
H27B H 0.7608 0.1874 0.0910 0.070 Uiso 1 1 calc R
C28 C 0.8509(8) 0.1533(6) 0.1409(3) 0.048(3) Uani 1 1 d .
H28A H 0.8500 0.2001 0.1551 0.072 Uiso 1 1 calc R
H28B H 0.9192 0.1311 0.1444 0.072 Uiso 1 1 calc R
H28C H 0.7978 0.1222 0.1533 0.072 Uiso 1 1 calc R
N2 N 0.2536(6) 0.7558(4) 0.2079(3) 0.035(2) Uani 1 1 d .
C31 C 0.1665(8) 0.8061(6) 0.2178(4) 0.054(3) Uani 1 1 d .
H31A H 0.1004 0.7837 0.2089 0.065 Uiso 1 1 calc R
H31B H 0.1757 0.8506 0.2011 0.065 Uiso 1 1 calc R
C32 C 0.1591(8) 0.8257(6) 0.2640(4) 0.056(3) Uani 1 1 d .
H32A H 0.1001 0.8580 0.2683 0.084 Uiso 1 1 calc R
H32B H 0.2231 0.8496 0.2728 0.084 Uiso 1 1 calc R
H32C H 0.1491 0.7820 0.2807 0.084 Uiso 1 1 calc R
C33 C 0.2510(8) 0.6910(5) 0.2354(3) 0.042(3) Uani 1 1 d .
H33A H 0.2637 0.7061 0.2649 0.050 Uiso 1 1 calc R
H33B H 0.3086 0.6589 0.2271 0.050 Uiso 1 1 calc R
C34 C 0.1513(8) 0.6485(5) 0.2341(3) 0.049(3) Uani 1 1 d .
H34A H 0.1562 0.6078 0.2536 0.074 Uiso 1 1 calc R
H34B H 0.1397 0.6307 0.2054 0.074 Uiso 1 1 calc R
H34C H 0.0935 0.6794 0.2425 0.074 Uiso 1 1 calc R
C35 C 0.3603(8) 0.7915(6) 0.2161(3) 0.052(3) Uani 1 1 d .
H35A H 0.3664 0.8027 0.2466 0.062 Uiso 1 1 calc R
H35B H 0.4158 0.7568 0.2089 0.062 Uiso 1 1 calc R
C36 C 0.3768(8) 0.8574(6) 0.1920(4) 0.071(4) Uani 1 1 d .
H36A H 0.4450 0.8774 0.1988 0.106 Uiso 1 1 calc R
H36B H 0.3228 0.8923 0.1991 0.106 Uiso 1 1 calc R
H36C H 0.3736 0.8465 0.1617 0.106 Uiso 1 1 calc R
C37 C 0.2398(8) 0.7381(6) 0.1622(3) 0.054(3) Uani 1 1 d .
H37A H 0.2336 0.7835 0.1462 0.064 Uiso 1 1 calc R
H37B H 0.1738 0.7115 0.1588 0.064 Uiso 1 1 calc R
C38 C 0.3281(9) 0.6929(6) 0.1427(3) 0.062(4) Uani 1 1 d .
H38A H 0.3129 0.6837 0.1129 0.093 Uiso 1 1 calc R
H38B H 0.3337 0.6471 0.1578 0.093 Uiso 1 1 calc R
H38C H 0.3936 0.7191 0.1451 0.093 Uiso 1 1 calc R

loop_
_atom_site_aniso_label
_atom_site_aniso_U_11
_atom_site_aniso_U_22
_atom_site_aniso_U_33
_atom_site_aniso_U_23
_atom_site_aniso_U_13
_atom_site_aniso_U_12
W1 0.0356(2) 0.0228(2) 0.0334(2) -0.0004(2) -0.0004(2) 0.0020(2)
Se1 0.0466(7) 0.0263(6) 0.0409(7) 0.0010(5) 0.0059(5) 0.0039(5)
Se2 0.0411(6) 0.0288(5) 0.0390(7) -0.0046(5) -0.0078(6) 0.0070(5)
Se3 0.0332(6) 0.0306(6) 0.0324(6) -0.0042(5) -0.0007(5) -0.0013(5)
Se4 0.0384(7) 0.0397(6) 0.0346(6) -0.0015(6) 0.0042(5) -0.0005(5)
Se5 0.0387(6) 0.0308(6) 0.0595(8) -0.0043(6) -0.0096(6) 0.0023(5)
O1 0.073(6) 0.036(4) 0.038(5) -0.004(4) 0.015(4) 0.006(4)
O2 0.051(5) 0.024(4) 0.049(5) 0.000(4) -0.002(4) 0.004(3)
O3 0.043(5) 0.063(5) 0.050(5) -0.027(5) -0.004(4) 0.012(4)
O4 0.030(4) 0.056(5) 0.051(5) -0.002(4) 0.002(4) 0.006(4)
O5 0.058(6) 0.146(10) 0.075(7) -0.017(7) 0.016(5) 0.010(6)
O6 0.117(8) 0.074(6) 0.042(6) 0.004(5) -0.007(6) 0.068(6)
O7 0.039(5) 0.037(5) 0.108(8) 0.002(5) 0.005(5) 0.005(4)
O8 0.079(7) 0.071(7) 0.115(9) 0.010(6) 0.006(6) -0.011(5)
C1 0.036(7) 0.030(6) 0.039(8) 0.005(6) -0.008(5) 0.006(5)
C2 0.046(7) 0.018(5) 0.028(7) 0.002(5) 0.009(5) 0.003(5)
C3 0.039(7) 0.031(6) 0.032(6) -0.008(5) 0.006(5) -0.011(5)
C4 0.051(8) 0.023(6) 0.040(8) -0.012(6) -0.005(6) -0.003(5)
C5 0.050(9) 0.131(13) 0.038(8) 0.027(9) 0.009(7) 0.062(9)
C6 0.023(6) 0.026(6) 0.078(9) 0.015(7) 0.012(6) 0.006(5)
C7 0.046(7) 0.021(6) 0.054(8) -0.013(6) 0.007(6) 0.005(5)
C8 0.054(10) 0.028(8) 0.162(16) 0.003(8) 0.029(9) -0.017(7)
C9 0.073(9) 0.044(7) 0.041(7) -0.011(6) 0.005(7) -0.009(6)
C10 0.057(9) 0.068(8) 0.066(9) -0.014(7) -0.006(7) 0.022(7)
C11 0.121(12) 0.077(10) 0.037(8) -0.007(7) -0.009(8) 0.057(8)
C12 0.053(9) 0.081(10) 0.109(12) 0.004(9) 0.020(8) -0.008(7)
N1 0.034(5) 0.018(5) 0.062(7) -0.005(5) 0.010(5) 0.003(4)
C21 0.058(9) 0.065(9) 0.058(9) 0.000(8) -0.017(7) 0.003(7)
C22 0.132(13) 0.068(9) 0.033(8) -0.013(7) -0.002(8) 0.007(8)
C23 0.059(9) 0.067(9) 0.066(9) 0.010(7) 0.000(7) 0.021(7)
C24 0.034(7) 0.068(8) 0.078(10) -0.002(7) 0.020(6) -0.013(6)
C25 0.067(9) 0.026(6) 0.073(9) -0.028(6) 0.005(7) -0.012(6)
C26 0.036(8) 0.076(9) 0.085(10) -0.041(8) 0.005(6) -0.007(6)
C27 0.049(7) 0.035(7) 0.090(10) -0.027(7) 0.004(7) 0.001(6)
C28 0.041(6) 0.059(7) 0.043(8) -0.024(7) -0.007(5) -0.002(6)
N2 0.031(5) 0.037(5) 0.036(6) -0.002(5) -0.011(4) 0.009(4)
C31 0.037(7) 0.054(8) 0.071(10) 0.008(7) -0.009(6) 0.018(6)
C32 0.049(7) 0.053(8) 0.065(9) -0.001(7) -0.011(7) 0.004(6)
C33 0.040(7) 0.035(6) 0.051(8) 0.009(6) -0.012(6) -0.002(5)
C34 0.050(7) 0.046(7) 0.053(8) -0.009(6) 0.005(6) 0.008(6)
C35 0.042(8) 0.058(8) 0.055(8) 0.013(7) 0.000(6) -0.009(6)
C36 0.047(8) 0.080(9) 0.086(10) 0.042(8) -0.022(7) -0.012(7)
C37 0.037(7) 0.072(9) 0.052(8) 0.010(7) 0.009(6) 0.015(6)
C38 0.077(9) 0.065(8) 0.044(8) 0.013(7) 0.002(6) 0.021(7)

loop_
_atom_type_symbol
_atom_type_description
_atom_type_scat_dispersion_real
_atom_type_scat_dispersion_imag
_atom_type_scat_source
C C 0.0033 0.0016 'International Tables Vol C Tables 4.2.6.8 and 6.1.1.4'
H H 0.0000 0.0000 'International Tables Vol C Tables 4.2.6.8 and 6.1.1.4'
N N 0.0061 0.0033 'International Tables Vol C Tables 4.2.6.8 and 6.1.1.4'
O O 0.0106 0.0060 'International Tables Vol C Tables 4.2.6.8 and 6.1.1.4'
Se Se -0.0929 2.2259 'International Tables Vol C Tables 4.2.6.8 and 6.1.1.4'
W W -0.8490 6.8722 'International Tables Vol C Tables 4.2.6.8 and 6.1.1.4'

loop_
_geom_angle_atom_site_label_1
_geom_angle_atom_site_label_2
_geom_angle_atom_site_label_3
_geom_angle
Se1 W1 Se4 111.50(4)
Se1 W1 Se2 109.32(4)
Se4 W1 Se2 139.17(4)
Se1 W1 Se3 107.41(4)
Se4 W1 Se3 82.52(4)
Se2 W1 Se3 84.52(4)
Se1 W1 Se5 108.11(4)
Se4 W1 Se5 83.89(4)
Se2 W1 Se5 84.66(4)
Se3 W1 Se5 144.47(4)
C2 Se2 W1 106.3(3)
C3 Se3 W1 107.0(3)
C6 Se4 W1 107.1(4)
C7 Se5 W1 105.7(3)
C1 O1 C9 116.7(8)
C4 O4 C10 113.3(8)
C5 O6 C11 118.2(9)
C8 O7 C12 116.0(10)
O2 C1 O1 123.3(10)
O2 C1 C2 125.5(10)
O1 C1 C2 111.1(8)
C3 C2 C1 122.9(9)
C3 C2 Se2 122.2(7)
C1 C2 Se2 114.9(7)
C2 C3 C4 121.2(9)
C2 C3 Se3 119.0(8)
C4 C3 Se3 119.8(7)
O3 C4 O4 124.6(11)
O3 C4 C3 123.7(10)
O4 C4 C3 111.7(10)
O6 C5 O5 120.0(12)
O6 C5 C6 115.9(11)
O5 C5 C6 123.3(11)
C7 C6 C5 124.1(10)
C7 C6 Se4 120.8(9)
C5 C6 Se4 115.0(9)
C6 C7 C8 123.5(11)
C6 C7 Se5 121.6(9)
C8 C7 Se5 114.6(9)
O8 C8 O7 121.1(12)
O8 C8 C7 120.9(12)
O7 C8 C7 116.5(10)
O1 C9 H9A 109.5
O1 C9 H9B 109.5
H9A C9 H9B 109.5
O1 C9 H9C 109.5
H9A C9 H9C 109.5
H9B C9 H9C 109.5
O4 C10 H10A 109.5
O4 C10 H10B 109.5
H10A C10 H10B 109.5
O4 C10 H10C 109.5
H10A C10 H10C 109.5
H10B C10 H10C 109.5
O6 C11 H11A 109.5
O6 C11 H11B 109.5
H11A C11 H11B 109.5
O6 C11 H11C 109.5
H11A C11 H11C 109.5
H11B C11 H11C 109.5
O7 C12 H12A 109.5
O7 C12 H12B 109.5
H12A C12 H12B 109.5
O7 C12 H12C 109.5
H12A C12 H12C 109.5
H12B C12 H12C 109.5
C21 N1 C27 105.6(8)
C21 N1 C25 110.6(8)
C27 N1 C25 112.0(8)
C21 N1 C23 112.6(8)
C27 N1 C23 110.8(8)
C25 N1 C23 105.4(8)
N1 C21 C22 111.2(9)
N1 C21 H21A 109.4
C22 C21 H21A 109.4
N1 C21 H21B 109.4
C22 C21 H21B 109.4
H21A C21 H21B 108.0
C21 C22 H22A 109.5
C21 C22 H22B 109.5
H22A C22 H22B 109.5
C21 C22 H22C 109.5
H22A C22 H22C 109.5
H22B C22 H22C 109.5
N1 C23 C24 113.9(9)
N1 C23 H23A 108.8
C24 C23 H23A 108.8
N1 C23 H23B 108.8
C24 C23 H23B 108.8
H23A C23 H23B 107.7
C23 C24 H24A 109.5
C23 C24 H24B 109.5
H24A C24 H24B 109.5
C23 C24 H24C 109.5
H24A C24 H24C 109.5
H24B C24 H24C 109.5
C26 C25 N1 116.2(9)
C26 C25 H25A 108.2
N1 C25 H25A 108.2
C26 C25 H25B 108.2
N1 C25 H25B 108.2
H25A C25 H25B 107.4
C25 C26 H26A 109.5
C25 C26 H26B 109.5
H26A C26 H26B 109.5
C25 C26 H26C 109.5
H26A C26 H26C 109.5
H26B C26 H26C 109.5
C28 C27 N1 112.9(9)
C28 C27 H27A 109.0
N1 C27 H27A 109.0
C28 C27 H27B 109.0
N1 C27 H27B 109.0
H27A C27 H27B 107.8
C27 C28 H28A 109.5
C27 C28 H28B 109.5
H28A C28 H28B 109.5
C27 C28 H28C 109.5
H28A C28 H28C 109.5
H28B C28 H28C 109.5
C33 N2 C37 112.6(8)
C33 N2 C31 111.7(8)
C37 N2 C31 104.5(8)
C33 N2 C35 105.7(7)
C37 N2 C35 111.2(8)
C31 N2 C35 111.3(8)
N2 C31 C32 113.6(9)
N2 C31 H31A 108.8
C32 C31 H31A 108.8
N2 C31 H31B 108.8
C32 C31 H31B 108.8
H31A C31 H31B 107.7
C31 C32 H32A 109.5
C31 C32 H32B 109.5
H32A C32 H32B 109.5
C31 C32 H32C 109.5
H32A C32 H32C 109.5
H32B C32 H32C 109.5
N2 C33 C34 115.4(8)
N2 C33 H33A 108.4
C34 C33 H33A 108.4
N2 C33 H33B 108.4
C34 C33 H33B 108.4
H33A C33 H33B 107.5
C33 C34 H34A 109.5
C33 C34 H34B 109.5
H34A C34 H34B 109.5
C33 C34 H34C 109.5
H34A C34 H34C 109.5
H34B C34 H34C 109.5
C36 C35 N2 113.7(8)
C36 C35 H35A 108.8
N2 C35 H35A 108.8
C36 C35 H35B 108.8
N2 C35 H35B 108.8
H35A C35 H35B 107.7
C35 C36 H36A 109.5
C35 C36 H36B 109.5
H36A C36 H36B 109.5
C35 C36 H36C 109.5
H36A C36 H36C 109.5
H36B C36 H36C 109.5
N2 C37 C38 114.8(9)
N2 C37 H37A 108.6
C38 C37 H37A 108.6
N2 C37 H37B 108.6
C38 C37 H37B 108.6
H37A C37 H37B 107.5
C37 C38 H38A 109.5
C37 C38 H38B 109.5
H38A C38 H38B 109.5
C37 C38 H38C 109.5
H38A C38 H38C 109.5
H38B C38 H38C 109.5

loop_
_geom_bond_atom_site_label_1
_geom_bond_atom_site_label_2
_geom_bond_distance
W1 Se1 2.2892(11)
W1 Se4 2.4598(13)
W1 Se2 2.4664(11)
W1 Se3 2.4667(12)
W1 Se5 2.4788(12)
Se2 C2 1.907(9)
Se3 C3 1.925(9)
Se4 C6 1.930(9)
Se5 C7 1.950(11)
O1 C1 1.340(11)
O1 C9 1.455(10)
O2 C1 1.188(10)
O3 C4 1.195(11)
O4 C4 1.319(11)
O4 C10 1.461(11)
O5 C5 1.234(12)
O6 C5 1.204(12)
O6 C11 1.465(12)
O7 C8 1.237(13)
O7 C12 1.478(12)
O8 C8 1.237(13)
C1 C2 1.485(13)
C2 C3 1.366(12)
C3 C4 1.482(14)
C5 C6 1.501(15)
C6 C7 1.290(13)
C7 C8 1.485(15)
C9 H9A 0.9800
C9 H9B 0.9800
C9 H9C 0.9800
C10 H10A 0.9800
C10 H10B 0.9800
C10 H10C 0.9800
C11 H11A 0.9800
C11 H11B 0.9800
C11 H11C 0.9800
C12 H12A 0.9800
C12 H12B 0.9800
C12 H12C 0.9800
N1 C21 1.519(13)
N1 C27 1.520(11)
N1 C25 1.522(12)
N1 C23 1.533(12)
C21 C22 1.564(14)
C21 H21A 0.9900
C21 H21B 0.9900
C22 H22A 0.9800
C22 H22B 0.9800
C22 H22C 0.9800
C23 C24 1.543(13)
C23 H23A 0.9900
C23 H23B 0.9900
C24 H24A 0.9800
C24 H24B 0.9800
C24 H24C 0.9800
C25 C26 1.515(14)
C25 H25A 0.9900
C25 H25B 0.9900
C26 H26A 0.9800
C26 H26B 0.9800
C26 H26C 0.9800
C27 C28 1.517(14)
C27 H27A 0.9900
C27 H27B 0.9900
C28 H28A 0.9800
C28 H28B 0.9800
C28 H28C 0.9800
N2 C33 1.488(11)
N2 C37 1.495(12)
N2 C31 1.497(12)
N2 C35 1.552(12)
C31 C32 1.511(13)
C31 H31A 0.9900
C31 H31B 0.9900
C32 H32A 0.9800
C32 H32B 0.9800
C32 H32C 0.9800
C33 C34 1.510(13)
C33 H33A 0.9900
C33 H33B 0.9900
C34 H34A 0.9800
C34 H34B 0.9800
C34 H34C 0.9800
C35 C36 1.461(12)
C35 H35A 0.9900
C35 H35B 0.9900
C36 H36A 0.9800
C36 H36B 0.9800
C36 H36C 0.9800
C37 C38 1.546(13)
C37 H37A 0.9900
C37 H37B 0.9900
C38 H38A 0.9800
C38 H38B 0.9800
C38 H38C 0.9800
